data_1533548
loop_
_publ_author_name
'Awana, V.P.S.'
'Takayama-Muromachi, E.'
'Malik, S.K.'
'Krishnamurty, V.V.'
'Karppinen, M.'
'Yelon, W.B.'
'Yamauchi, H.'

_publ_section_title
;
 Cation intermixing and ordering phenomenon in M-O layer of M Sr2 Y Cu2 Oz
 (M-1212) compounds with M = Fe, Co, Al and Ga: a neutron powder
 diffraction study
;
_journal_name_full 'Journal of Applied Physics'
_journal_page_first 8221
_journal_page_last 8223
_journal_volume 93
_journal_year 2003
_chemical_formula_sum 'Cu2 Ga O6.99 Sr2 Y'
_chemical_name_systematic 'Ga Sr2 Y Cu2 O6.99'
_space_group_IT_number 46
_symmetry_space_group_name_Hall 'I 2 -2a'
_symmetry_space_group_name_H-M 'I m a 2'
_cell_angle_alpha 90
_cell_angle_beta 90
_cell_angle_gamma 90
_cell_formula_units_Z 4
_cell_length_a 22.8043
_cell_length_b 5.3954
_cell_length_c 5.4834
_cell_volume 674.668
_citation_journal_id_ASTM JAPIAU
_cod_data_source_file Awana_JAPIAU_2003_670.cif
_cod_data_source_block Cu2Ga1O6.99Sr2Y1
_cod_original_cell_volume 674.6683
_cod_original_formula_sum 'Cu2 Ga1 O6.99 Sr2 Y1'
_cod_database_code 1533548

loop_
_symmetry_equiv_pos_as_xyz
x,y,z
-x,-y,z
-x+1/2,y,z
x+1/2,-y,z
x+1/2,y+1/2,z+1/2
-x+1/2,-y+1/2,z+1/2
-x+1,y+1/2,z+1/2
x+1,-y+1/2,z+1/2

loop_
_atom_site_label
_atom_site_type_symbol
_atom_site_fract_x
_atom_site_fract_y
_atom_site_fract_z
_atom_site_occupancy
_atom_site_U_iso_or_equiv
O2 O-2 0.44 0.74 0.25 1 0.0
O4 O-2 0.32 0.47 0.031 1 0.0
Cu1 Cu+2 0.427 0.012 0.493 1 0.0
Sr1 Sr+2 0.345 0.006 0.016 1 0.0
Ga1 Ga+3 0.25 0.5 0 1 0.0
O3 O-2 0.433 0.248 0.742 1 0.0
Y1 Y+3 0 0 0 1 0.0
O1 O-2 0.25 0.25 0.25 0.99 0.0
